data_7134885
loop_
_publ_author_name
'Ali, Rojan'
'Matsui, Kai'
'&#x160;adauskis, J&#x101;nis'
'Catherall, Amanda'
'Wirth, Thomas'

_publ_section_title
;
 Flow electrochemical oxidation of <i>N</i>-nitrosamines to
 <i>N</i>-nitramines.
;
_journal_issue 72
_journal_name_full 'Chemical communications (Cambridge, England)'
_journal_page_first 13671
_journal_page_last 13674
_journal_paper_doi 10.1039/d5cc03458b
_journal_volume 61
_journal_year 2025
_chemical_formula_moiety 'C12 H22 N2 O2'
_chemical_formula_sum 'C12 H22 N2 O2'
_chemical_formula_weight 226.31
_space_group_crystal_system monoclinic
_space_group_IT_number 14
_space_group_name_Hall '-P 2yn'
_space_group_name_H-M_alt 'P 1 21/n 1'
_atom_sites_solution_hydrogens geom
_audit_creation_method SHELXL-2018/1
_audit_update_record
;
2025-03-28 deposited with the CCDC.	2025-08-05 downloaded from the CCDC.
;
_cell_angle_alpha 90
_cell_angle_beta 92.078(8)
_cell_angle_gamma 90
_cell_formula_units_Z 4
_cell_length_a 6.0192(6)
_cell_length_b 19.1943(19)
_cell_length_c 11.0092(10)
_cell_measurement_reflns_used 1851
_cell_measurement_temperature 296(2)
_cell_measurement_theta_max 24.0070
_cell_measurement_theta_min 3.9680
_cell_volume 1271.1(2)
_computing_cell_refinement 'CrysAlisPro 1.171.42.49 (Rigaku OD, 2022)'
_computing_data_collection 'CrysAlisPro 1.171.42.49 (Rigaku OD, 2022)'
_computing_data_reduction 'CrysAlisPro 1.171.42.49 (Rigaku OD, 2022)'
_computing_structure_refinement 'SHELXL-2018/1 (Sheldrick, 2018)'
_computing_structure_solution SHELXT
_diffrn_ambient_temperature 296(2)
_diffrn_detector_area_resol_mean 10.5082
_diffrn_measured_fraction_theta_full 0.998
_diffrn_measured_fraction_theta_max 0.852
_diffrn_measurement_device_type 'SuperNova, Dual, Cu at home/near, Atlas'
_diffrn_measurement_method '\w scans'
_diffrn_radiation_type MoK\a
_diffrn_radiation_wavelength 0.71073
_diffrn_reflns_av_R_equivalents 0.0257
_diffrn_reflns_av_unetI/netI 0.0420
_diffrn_reflns_Laue_measured_fraction_full 0.998
_diffrn_reflns_Laue_measured_fraction_max 0.852
_diffrn_reflns_limit_h_max 8
_diffrn_reflns_limit_h_min -7
_diffrn_reflns_limit_k_max 26
_diffrn_reflns_limit_k_min -25
_diffrn_reflns_limit_l_max 11
_diffrn_reflns_limit_l_min -14
_diffrn_reflns_number 6316
_diffrn_reflns_point_group_measured_fraction_full 0.998
_diffrn_reflns_point_group_measured_fraction_max 0.852
_diffrn_reflns_theta_full 25.242
_diffrn_reflns_theta_max 29.489
_diffrn_reflns_theta_min 3.549
_exptl_absorpt_coefficient_mu 0.081
_exptl_absorpt_correction_T_max 1.00000
_exptl_absorpt_correction_T_min 0.74440
_exptl_absorpt_correction_type multi-scan
_exptl_absorpt_process_details
;
CrysAlisPro 1.171.42.49 (Rigaku Oxford Diffraction, 2022)
Empirical absorption correction using spherical harmonics,
implemented in SCALE3 ABSPACK scaling algorithm.
;
_exptl_crystal_colour colourless
_exptl_crystal_density_diffrn 1.183
_exptl_crystal_description plate
_exptl_crystal_F_000 496
_exptl_crystal_size_max 0.330
_exptl_crystal_size_mid 0.170
_exptl_crystal_size_min 0.060
_refine_diff_density_max 0.138
_refine_diff_density_min -0.148
_refine_diff_density_rms 0.036
_refine_ls_extinction_coef 0.010(3)
_refine_ls_extinction_expression Fc^*^=kFc[1+0.001xFc^2^\l^3^/sin(2\q)]^-1/4^
_refine_ls_extinction_method 'SHELXL-2018/1 (Sheldrick 2018)'
_refine_ls_goodness_of_fit_ref 1.078
_refine_ls_hydrogen_treatment constr
_refine_ls_matrix_type full
_refine_ls_number_parameters 146
_refine_ls_number_reflns 3014
_refine_ls_number_restraints 0
_refine_ls_restrained_S_all 1.078
_refine_ls_R_factor_all 0.1267
_refine_ls_R_factor_gt 0.0701
_refine_ls_shift/su_max 0.000
_refine_ls_shift/su_mean 0.000
_refine_ls_structure_factor_coef Fsqd
_refine_ls_weighting_details 'w=1/[\s^2^(Fo^2^)+(0.0555P)^2^+0.6751P] where P=(Fo^2^+2Fc^2^)/3'
_refine_ls_weighting_scheme calc
_refine_ls_wR_factor_gt 0.1744
_refine_ls_wR_factor_ref 0.2056
_reflns_Friedel_coverage 0.000
_reflns_number_gt 1601
_reflns_number_total 3014
_reflns_threshold_expression 'I > 2\s(I)'
_cod_data_source_file d5cc03458b2.cif
_cod_data_source_block bmk2313
_cod_depositor_comments 'Adding full bibliography for 7134884--7134885.cif.'
_cod_original_sg_symbol_H-M 'P 21/n'
_cod_database_code 7134885
_shelx_shelxl_version_number 2018/1
_shelx_space_group_comment
;
The symmetry employed for this shelxl refinement is uniquely defined
by the following loop, which should always be used as a source of
symmetry information in preference to the above space-group names.
They are only intended as comments.
;
_shelx_estimated_absorpt_t_min 0.974
_shelx_estimated_absorpt_t_max 0.995

loop_
_space_group_symop_operation_xyz
'x, y, z'
'-x+1/2, y+1/2, -z+1/2'
'-x, -y, -z'
'x-1/2, -y-1/2, z-1/2'

loop_
_atom_site_label
_atom_site_type_symbol
_atom_site_fract_x
_atom_site_fract_y
_atom_site_fract_z
_atom_site_U_iso_or_equiv
_atom_site_adp_type
_atom_site_occupancy
_atom_site_site_symmetry_order
_atom_site_calc_flag
_atom_site_refinement_flags_posn
_atom_site_refinement_flags_adp
_atom_site_refinement_flags_occupancy
_atom_site_disorder_assembly
_atom_site_disorder_group
C1 C 0.6082(5) 0.76516(13) 0.5559(2) 0.0570(7) Uani 1 1 d . . . . .
H1 H 0.519772 0.757769 0.627816 0.068 Uiso 1 1 calc R U . . .
C2 C 0.8187(5) 0.80058(16) 0.6034(3) 0.0711(8) Uani 1 1 d . . . . .
H2A H 0.916383 0.808810 0.536749 0.085 Uiso 1 1 calc R U . . .
H2B H 0.895611 0.770445 0.661820 0.085 Uiso 1 1 calc R U . . .
C3 C 0.7643(6) 0.86951(17) 0.6637(3) 0.0789(9) Uani 1 1 d . . . . .
H3A H 0.684417 0.860477 0.737035 0.095 Uiso 1 1 calc R U . . .
H3B H 0.901614 0.893226 0.686999 0.095 Uiso 1 1 calc R U . . .
C4 C 0.6263(6) 0.91593(17) 0.5814(3) 0.0851(11) Uani 1 1 d . . . . .
H4A H 0.712514 0.929472 0.512484 0.102 Uiso 1 1 calc R U . . .
H4B H 0.587733 0.957890 0.624984 0.102 Uiso 1 1 calc R U . . .
C5 C 0.4164(6) 0.87977(17) 0.5364(3) 0.0803(10) Uani 1 1 d . . . . .
H5A H 0.335052 0.910169 0.480210 0.096 Uiso 1 1 calc R U . . .
H5B H 0.322986 0.870737 0.604616 0.096 Uiso 1 1 calc R U . . .
C6 C 0.4659(5) 0.81160(16) 0.4733(3) 0.0715(9) Uani 1 1 d . . . . .
H6A H 0.543164 0.820883 0.399160 0.086 Uiso 1 1 calc R U . . .
H6B H 0.327619 0.788008 0.451448 0.086 Uiso 1 1 calc R U . . .
C7 C 0.5437(4) 0.63317(14) 0.5604(2) 0.0564(7) Uani 1 1 d . . . . .
H7 H 0.603290 0.592622 0.518384 0.068 Uiso 1 1 calc R U . . .
C8 C 0.2944(5) 0.63175(16) 0.5387(3) 0.0689(8) Uani 1 1 d . . . . .
H8A H 0.258766 0.636264 0.452471 0.083 Uiso 1 1 calc R U . . .
H8B H 0.227920 0.670706 0.580212 0.083 Uiso 1 1 calc R U . . .
C9 C 0.2001(6) 0.56388(18) 0.5855(4) 0.0886(11) Uani 1 1 d . . . . .
H9A H 0.039389 0.564849 0.575423 0.106 Uiso 1 1 calc R U . . .
H9B H 0.254489 0.525544 0.537424 0.106 Uiso 1 1 calc R U . . .
C10 C 0.2624(7) 0.55172(18) 0.7157(4) 0.0937(12) Uani 1 1 d . . . . .
H10A H 0.211122 0.505949 0.739378 0.112 Uiso 1 1 calc R U . . .
H10B H 0.188885 0.585985 0.765067 0.112 Uiso 1 1 calc R U . . .
C11 C 0.5088(7) 0.55640(19) 0.7397(3) 0.0939(12) Uani 1 1 d . . . . .
H11A H 0.580321 0.517664 0.700183 0.113 Uiso 1 1 calc R U . . .
H11B H 0.540621 0.552424 0.826441 0.113 Uiso 1 1 calc R U . . .
C12 C 0.6060(5) 0.62447(16) 0.6941(3) 0.0715(9) Uani 1 1 d . . . . .
H12A H 0.548547 0.663285 0.739818 0.086 Uiso 1 1 calc R U . . .
H12B H 0.766541 0.623866 0.705656 0.086 Uiso 1 1 calc R U . . .
N1 N 0.7523(4) 0.68679(15) 0.4030(2) 0.0678(7) Uani 1 1 d . . . . .
N2 N 0.6460(4) 0.69519(12) 0.5073(2) 0.0618(7) Uani 1 1 d . . . . .
O1 O 0.7674(4) 0.62778(13) 0.3611(2) 0.0937(8) Uani 1 1 d . . . . .
O2 O 0.8337(4) 0.73842(13) 0.3565(2) 0.0943(8) Uani 1 1 d . . . . .

loop_
_atom_site_aniso_label
_atom_site_aniso_U_11
_atom_site_aniso_U_22
_atom_site_aniso_U_33
_atom_site_aniso_U_23
_atom_site_aniso_U_13
_atom_site_aniso_U_12
C1 0.0655(17) 0.0510(15) 0.0552(15) -0.0037(13) 0.0122(13) -0.0022(13)
C2 0.0682(19) 0.0691(19) 0.076(2) -0.0077(16) 0.0044(16) -0.0045(15)
C3 0.082(2) 0.073(2) 0.082(2) -0.0198(18) 0.0094(18) -0.0122(17)
C4 0.107(3) 0.0554(18) 0.094(3) -0.0037(18) 0.022(2) -0.0069(18)
C5 0.084(2) 0.066(2) 0.091(2) 0.0094(18) 0.0089(19) 0.0117(17)
C6 0.080(2) 0.0665(19) 0.0674(19) 0.0093(16) -0.0006(16) -0.0066(16)
C7 0.0631(17) 0.0499(14) 0.0569(16) -0.0052(12) 0.0121(13) 0.0002(13)
C8 0.0672(19) 0.0713(19) 0.0678(18) -0.0064(16) -0.0037(15) -0.0074(15)
C9 0.079(2) 0.076(2) 0.112(3) -0.018(2) 0.025(2) -0.0205(18)
C10 0.115(3) 0.066(2) 0.103(3) 0.001(2) 0.046(2) -0.013(2)
C11 0.136(4) 0.071(2) 0.076(2) 0.0211(18) 0.014(2) 0.016(2)
C12 0.077(2) 0.0671(19) 0.0695(19) 0.0065(15) -0.0069(16) 0.0079(16)
N1 0.0723(16) 0.0752(17) 0.0574(14) -0.0104(13) 0.0214(12) -0.0065(14)
N2 0.0744(16) 0.0580(14) 0.0547(13) -0.0073(11) 0.0252(11) -0.0053(11)
O1 0.123(2) 0.0787(16) 0.0818(16) -0.0297(13) 0.0415(14) -0.0096(14)
O2 0.120(2) 0.0844(16) 0.0820(15) -0.0005(13) 0.0544(14) -0.0211(14)

loop_
_atom_type_symbol
_atom_type_description
_atom_type_scat_dispersion_real
_atom_type_scat_dispersion_imag
_atom_type_scat_source
C C 0.0033 0.0016 'International Tables Vol C Tables 4.2.6.8 and 6.1.1.4'
H H 0.0000 0.0000 'International Tables Vol C Tables 4.2.6.8 and 6.1.1.4'
N N 0.0061 0.0033 'International Tables Vol C Tables 4.2.6.8 and 6.1.1.4'
O O 0.0106 0.0060 'International Tables Vol C Tables 4.2.6.8 and 6.1.1.4'

loop_
_geom_angle_atom_site_label_1
_geom_angle_atom_site_label_2
_geom_angle_atom_site_label_3
_geom_angle
_geom_angle_site_symmetry_1
_geom_angle_site_symmetry_3
_geom_angle_publ_flag
N2 C1 C2 113.5(2) . . ?
N2 C1 C6 114.2(2) . . ?
C2 C1 C6 113.0(2) . . ?
N2 C1 H1 105.0 . . ?
C2 C1 H1 105.0 . . ?
C6 C1 H1 105.0 . . ?
C1 C2 C3 110.5(3) . . ?
C1 C2 H2A 109.5 . . ?
C3 C2 H2A 109.5 . . ?
C1 C2 H2B 109.5 . . ?
C3 C2 H2B 109.5 . . ?
H2A C2 H2B 108.1 . . ?
C4 C3 C2 112.1(3) . . ?
C4 C3 H3A 109.2 . . ?
C2 C3 H3A 109.2 . . ?
C4 C3 H3B 109.2 . . ?
C2 C3 H3B 109.2 . . ?
H3A C3 H3B 107.9 . . ?
C3 C4 C5 111.3(3) . . ?
C3 C4 H4A 109.4 . . ?
C5 C4 H4A 109.4 . . ?
C3 C4 H4B 109.4 . . ?
C5 C4 H4B 109.4 . . ?
H4A C4 H4B 108.0 . . ?
C4 C5 C6 111.8(3) . . ?
C4 C5 H5A 109.3 . . ?
C6 C5 H5A 109.3 . . ?
C4 C5 H5B 109.3 . . ?
C6 C5 H5B 109.3 . . ?
H5A C5 H5B 107.9 . . ?
C5 C6 C1 110.4(2) . . ?
C5 C6 H6A 109.6 . . ?
C1 C6 H6A 109.6 . . ?
C5 C6 H6B 109.6 . . ?
C1 C6 H6B 109.6 . . ?
H6A C6 H6B 108.1 . . ?
N2 C7 C8 112.3(2) . . ?
N2 C7 C12 112.5(2) . . ?
C8 C7 C12 111.2(2) . . ?
N2 C7 H7 106.8 . . ?
C8 C7 H7 106.8 . . ?
C12 C7 H7 106.8 . . ?
C7 C8 C9 110.1(3) . . ?
C7 C8 H8A 109.6 . . ?
C9 C8 H8A 109.6 . . ?
C7 C8 H8B 109.6 . . ?
C9 C8 H8B 109.6 . . ?
H8A C8 H8B 108.2 . . ?
C10 C9 C8 112.1(3) . . ?
C10 C9 H9A 109.2 . . ?
C8 C9 H9A 109.2 . . ?
C10 C9 H9B 109.2 . . ?
C8 C9 H9B 109.2 . . ?
H9A C9 H9B 107.9 . . ?
C9 C10 C11 111.9(3) . . ?
C9 C10 H10A 109.2 . . ?
C11 C10 H10A 109.2 . . ?
C9 C10 H10B 109.2 . . ?
C11 C10 H10B 109.2 . . ?
H10A C10 H10B 107.9 . . ?
C10 C11 C12 112.5(3) . . ?
C10 C11 H11A 109.1 . . ?
C12 C11 H11A 109.1 . . ?
C10 C11 H11B 109.1 . . ?
C12 C11 H11B 109.1 . . ?
H11A C11 H11B 107.8 . . ?
C7 C12 C11 109.3(3) . . ?
C7 C12 H12A 109.8 . . ?
C11 C12 H12A 109.8 . . ?
C7 C12 H12B 109.8 . . ?
C11 C12 H12B 109.8 . . ?
H12A C12 H12B 108.3 . . ?
O2 N1 O1 123.5(2) . . ?
O2 N1 N2 118.0(2) . . ?
O1 N1 N2 118.4(3) . . ?
N1 N2 C1 120.4(2) . . ?
N1 N2 C7 117.5(2) . . ?
C1 N2 C7 121.5(2) . . ?

loop_
_geom_bond_atom_site_label_1
_geom_bond_atom_site_label_2
_geom_bond_distance
_geom_bond_site_symmetry_2
_geom_bond_publ_flag
C1 N2 1.467(3) . ?
C1 C2 1.514(4) . ?
C1 C6 1.517(4) . ?
C1 H1 0.9800 . ?
C2 C3 1.521(4) . ?
C2 H2A 0.9700 . ?
C2 H2B 0.9700 . ?
C3 C4 1.500(5) . ?
C3 H3A 0.9700 . ?
C3 H3B 0.9700 . ?
C4 C5 1.509(5) . ?
C4 H4A 0.9700 . ?
C4 H4B 0.9700 . ?
C5 C6 1.516(4) . ?
C5 H5A 0.9700 . ?
C5 H5B 0.9700 . ?
C6 H6A 0.9700 . ?
C6 H6B 0.9700 . ?
C7 N2 1.471(3) . ?
C7 C8 1.511(4) . ?
C7 C12 1.515(4) . ?
C7 H7 0.9800 . ?
C8 C9 1.518(4) . ?
C8 H8A 0.9700 . ?
C8 H8B 0.9700 . ?
C9 C10 1.487(5) . ?
C9 H9A 0.9700 . ?
C9 H9B 0.9700 . ?
C10 C11 1.500(5) . ?
C10 H10A 0.9700 . ?
C10 H10B 0.9700 . ?
C11 C12 1.524(5) . ?
C11 H11A 0.9700 . ?
C11 H11B 0.9700 . ?
C12 H12A 0.9700 . ?
C12 H12B 0.9700 . ?
N1 O2 1.226(3) . ?
N1 O1 1.228(3) . ?
N1 N2 1.344(3) . ?
